data_1567026
loop_
_publ_author_name
'Mol\<canov, Kre\<simir'
'Mila\<sinovi\'c, Valentina'
'Koji\'c-Prodi\'c, Biserka'
'Maltar-Strme\<cki, Nadica'
'You, Jiangyang'
'\<Santi\'c, Ana'
'Kani\<zaj, Lidija'
'Stilinovi\'c, Vladimir'
'Fotovi\'c, Luka'

_publ_section_title
;
 Semiconductive 2D arrays of pancake-bonded oligomers of partially charged
 TCNQ radicals
;
_journal_issue 4
_journal_name_full IUCrJ
_journal_page_first
;
;
_journal_paper_doi 10.1107/S2052252522004717
_journal_volume 9
_journal_year 2022
_chemical_formula_moiety '3(C12 H4 N4), C12 H14 N2'
_chemical_formula_sum 'C48 H26 N14'
_chemical_formula_weight 798.83
_space_group_IT_number 2
_space_group_name_Hall '-P 1'
_space_group_name_H-M_alt 'P -1'
_symmetry_cell_setting triclinic
_symmetry_space_group_name_Hall '-P 1'
_symmetry_space_group_name_H-M 'P -1'
_atom_sites_solution_hydrogens geom
_audit_creation_date 2020-10-01T15:54:43-00:00
_audit_creation_method 'WinGX routine CIF_UPDATE'
_cell_angle_alpha 78.103(5)
_cell_angle_beta 75.829(5)
_cell_angle_gamma 82.246(5)
_cell_formula_units_Z 1
_cell_length_a 7.8212(5)
_cell_length_b 9.7542(7)
_cell_length_c 13.2653(7)
_cell_measurement_reflns_used 3540
_cell_measurement_temperature 293(2)
_cell_measurement_theta_max 75.644
_cell_measurement_theta_min 4.606
_cell_volume 956.32(11)
_computing_cell_refinement 'CrysAlisPro 1.171.39.46 (Rigaku OD, 2018)'
_computing_data_collection 'CrysAlisPro 1.171.39.46 (Rigaku OD, 2018)'
_computing_data_reduction 'CrysAlisPro 1.171.39.46 (Rigaku OD, 2018)'
_computing_structure_refinement 'SHELXL-2017/1 (Sheldrick, 2017)'
_diffrn_ambient_temperature 293(2)
_diffrn_detector_area_resol_mean 10.4323
_diffrn_measured_fraction_theta_full 0.997
_diffrn_measured_fraction_theta_max 0.98
_diffrn_measurement_device_type 'Xcalibur, Ruby, Nova'
_diffrn_measurement_method '\w scans'
_diffrn_radiation_monochromator mirror
_diffrn_radiation_type CuK\a
_diffrn_radiation_wavelength 1.54184
_diffrn_reflns_av_R_equivalents 0.0484
_diffrn_reflns_av_unetI/netI 0.0429
_diffrn_reflns_Laue_measured_fraction_full 0.997
_diffrn_reflns_Laue_measured_fraction_max 0.98
_diffrn_reflns_limit_h_max 9
_diffrn_reflns_limit_h_min -9
_diffrn_reflns_limit_k_max 12
_diffrn_reflns_limit_k_min -12
_diffrn_reflns_limit_l_max 13
_diffrn_reflns_limit_l_min -16
_diffrn_reflns_number 8051
_diffrn_reflns_point_group_measured_fraction_full 0.997
_diffrn_reflns_point_group_measured_fraction_max 0.98
_diffrn_reflns_theta_full 67.684
_diffrn_reflns_theta_max 76.468
_diffrn_reflns_theta_min 3.494
_diffrn_source 'micro-focus sealed X-ray tube'
_exptl_absorpt_coefficient_mu 0.706
_exptl_absorpt_correction_T_max 1
_exptl_absorpt_correction_T_min 0.6772
_exptl_absorpt_correction_type multi-scan
_exptl_absorpt_process_details
;
        CrysAlisPro 1.171.39.46 (Rigaku Oxford Diffraction, 2018)
        Empirical absorption correction using spherical harmonics,
 implemented in SCALE3 ABSPACK scaling algorithm.
;
_exptl_crystal_colour black
_exptl_crystal_density_diffrn 1.387
_exptl_crystal_description prism
_exptl_crystal_F_000 412
_exptl_crystal_size_max 0.31
_exptl_crystal_size_mid 0.12
_exptl_crystal_size_min 0.10
_refine_diff_density_max 0.465
_refine_diff_density_min -0.326
_refine_diff_density_rms 0.083
_refine_ls_extinction_method none
_refine_ls_goodness_of_fit_ref 0.928
_refine_ls_hydrogen_treatment constr
_refine_ls_matrix_type full
_refine_ls_number_parameters 280
_refine_ls_number_reflns 3944
_refine_ls_number_restraints 0
_refine_ls_restrained_S_all 0.928
_refine_ls_R_factor_all 0.0765
_refine_ls_R_factor_gt 0.0686
_refine_ls_shift/su_max 0
_refine_ls_shift/su_mean 0
_refine_ls_structure_factor_coef Fsqd
_refine_ls_weighting_details 'w=1/[\s^2^(Fo^2^)+(0.1571P)^2^+0.2595P] where P=(Fo^2^+2Fc^2^)/3'
_refine_ls_weighting_scheme calc
_refine_ls_wR_factor_ref 0.2069
_reflns_number_gt 3294
_reflns_number_total 3944
_reflns_threshold_expression 'I > 2\s(I)'
_cod_data_source_file lq5043.cif
_cod_data_source_block tcnq_me2-44bpy_100k_2
_cod_database_code 1567026

loop_
_space_group_symop_id
_space_group_symop_operation_xyz
1 x,y,z
2 -x,-y,-z

loop_
_atom_site_label
_atom_site_fract_x
_atom_site_fract_y
_atom_site_fract_z
_atom_site_U_iso_or_equiv
_atom_site_adp_type
_atom_site_calc_flag
_atom_site_occupancy
_atom_site_disorder_assembly
_atom_site_disorder_group
_atom_site_type_symbol
N1A 0.7366(2) 1.23930(18) 0.64925(13) 0.0384(4) Uani d 1 . . N
N2A 0.3383(2) 1.6326(2) 0.11831(13) 0.0442(4) Uani d 1 . . N
N3A 0.2103(2) 1.12314(19) 0.81394(12) 0.0409(4) Uani d 1 . . N
N4A -0.1781(2) 1.47915(19) 0.26901(13) 0.0386(4) Uani d 1 . . N
C1A 0.5914(2) 1.23974(19) 0.64457(13) 0.0320(4) Uani d 1 . . C
C2A 0.4110(2) 1.23734(19) 0.64034(14) 0.0311(4) Uani d 1 . . C
C3A 0.3469(2) 1.29494(18) 0.55001(13) 0.0292(4) Uani d 1 . . C
C4A 0.4595(2) 1.36275(19) 0.45530(13) 0.0302(4) Uani d 1 . . C
H4A 0.578243 1.36698 0.453806 0.036 Uiso calc 1 . . H
C5A 0.3963(2) 1.42066(19) 0.36811(13) 0.0304(4) Uani d 1 . . C
H5A 0.472411 1.464001 0.308012 0.036 Uiso calc 1 . . H
C6A 0.2137(2) 1.41637(19) 0.36676(13) 0.0299(4) Uani d 1 . . C
C7A 0.1466(2) 1.4837(2) 0.27904(13) 0.0314(4) Uani d 1 . . C
C8A 0.2531(2) 1.5651(2) 0.19001(14) 0.0345(4) Uani d 1 . . C
C9A 0.2985(2) 1.1743(2) 0.73610(14) 0.0332(4) Uani d 1 . . C
C10A 0.1647(2) 1.28815(19) 0.54820(13) 0.0303(4) Uani d 1 . . C
H10A 0.088868 1.243985 0.608054 0.036 Uiso calc 1 . . H
C11A 0.1022(2) 1.34515(19) 0.46059(14) 0.0310(4) Uani d 1 . . C
H11A -0.015391 1.338046 0.461163 0.037 Uiso calc 1 . . H
C12A -0.0337(2) 1.4803(2) 0.27498(13) 0.0319(4) Uani d 1 . . C
N1B 0.0311(2) 1.1036(2) 0.31272(12) 0.0382(4) Uani d 1 . . N
N3B 0.5429(2) 1.2284(3) 0.14632(14) 0.0574(6) Uani d 1 . . N
C1B 0.1740(2) 1.1076(2) 0.31993(13) 0.0307(4) Uani d 1 . . C
C2B 0.3527(2) 1.11687(19) 0.32274(13) 0.0293(4) Uani d 1 . . C
C3B 0.4261(2) 1.05750(18) 0.41091(13) 0.0281(4) Uani d 1 . . C
C4B 0.3216(2) 0.98628(18) 0.50599(13) 0.0283(4) Uani d 1 . . C
H4B 0.202991 0.977914 0.509973 0.034 Uiso calc 1 . . H
C5B 0.3927(2) 0.93014(19) 0.59130(13) 0.0285(4) Uani d 1 . . C
H5B 0.322069 0.882911 0.652083 0.034 Uiso calc 1 . . H
C9B 0.4588(2) 1.1796(2) 0.22583(14) 0.0364(4) Uani d 1 . . C
N5 0.1722(2) 1.14756(17) 1.05222(11) 0.0330(4) Uani d 1 . . N
C13 -0.0036(2) 1.1812(2) 1.07861(14) 0.0352(4) Uani d 1 . . C
H13 -0.078652 1.110893 1.111413 0.042 Uiso calc 1 . . H
C14 -0.0735(2) 1.3182(2) 1.05766(14) 0.0354(4) Uani d 1 . . C
H14 -0.195392 1.339568 1.075156 0.042 Uiso calc 1 . . H
C15 0.0373(2) 1.4254(2) 1.01031(13) 0.0311(4) Uani d 1 . . C
C16 0.2189(2) 1.3866(2) 0.98299(14) 0.0336(4) Uani d 1 . . C
H16 0.296862 1.454942 0.950403 0.04 Uiso calc 1 . . H
C17 0.2827(2) 1.2485(2) 1.00392(14) 0.0351(4) Uani d 1 . . C
H17 0.403769 1.223815 0.984639 0.042 Uiso calc 1 . . H
C18 0.2445(3) 0.9996(2) 1.07412(15) 0.0393(4) Uani d 1 . . C
H18A 0.371138 0.993743 1.050639 0.059 Uiso calc 0.5 . . H
H18B 0.213082 0.964281 1.148715 0.059 Uiso calc 0.5 . . H
H18C 0.196526 0.944536 1.037261 0.059 Uiso calc 0.5 . . H
H18D 0.149359 0.941297 1.107105 0.059 Uiso calc 0.5 . . H
H18E 0.307415 0.97076 1.009029 0.059 Uiso calc 0.5 . . H
H18F 0.323971 0.990504 1.120483 0.059 Uiso calc 0.5 . . H

loop_
_atom_site_aniso_label
_atom_site_aniso_U_11
_atom_site_aniso_U_22
_atom_site_aniso_U_33
_atom_site_aniso_U_12
_atom_site_aniso_U_13
_atom_site_aniso_U_23
N1A 0.0326(8) 0.0480(9) 0.0383(9) -0.0079(7) -0.0129(6) -0.0075(7)
N2A 0.0361(9) 0.0650(11) 0.0306(8) -0.0150(8) -0.0094(7) 0.0023(7)
N3A 0.0429(9) 0.0534(10) 0.0270(8) -0.0133(8) -0.0062(7) -0.0048(7)
N4A 0.0301(8) 0.0550(10) 0.0321(8) -0.0055(7) -0.0097(6) -0.0066(7)
C1A 0.0354(10) 0.0375(9) 0.0254(8) -0.0058(7) -0.0104(7) -0.0048(6)
C2A 0.0302(8) 0.0395(9) 0.0261(8) -0.0059(7) -0.0079(6) -0.0080(7)
C3A 0.0271(8) 0.0358(9) 0.0270(8) -0.0036(7) -0.0069(6) -0.0090(7)
C4A 0.0247(8) 0.0396(9) 0.0288(9) -0.0055(7) -0.0081(6) -0.0077(7)
C5A 0.0261(8) 0.0395(9) 0.0260(8) -0.0068(7) -0.0042(6) -0.0062(7)
C6A 0.0275(8) 0.0375(9) 0.0263(8) -0.0040(7) -0.0076(6) -0.0073(7)
C7A 0.0279(8) 0.0413(9) 0.0258(8) -0.0049(7) -0.0066(6) -0.0062(7)
C8A 0.0288(8) 0.0490(10) 0.0278(9) -0.0045(7) -0.0113(7) -0.0052(8)
C9A 0.0328(9) 0.0432(10) 0.0275(9) -0.0056(7) -0.0118(7) -0.0080(7)
C10A 0.0257(8) 0.0400(9) 0.0253(8) -0.0061(7) -0.0033(6) -0.0068(7)
C11A 0.0245(8) 0.0407(9) 0.0293(8) -0.0046(7) -0.0068(6) -0.0079(7)
C12A 0.0304(9) 0.0409(9) 0.0250(8) -0.0033(7) -0.0074(6) -0.0056(7)
N1B 0.0258(8) 0.0612(10) 0.0293(8) -0.0086(7) -0.0095(6) -0.0049(7)
N3B 0.0340(9) 0.1102(18) 0.0277(9) -0.0281(10) -0.0098(7) 0.0060(9)
C1B 0.0285(9) 0.0428(9) 0.0210(8) -0.0050(7) -0.0059(6) -0.0043(7)
C2B 0.0233(8) 0.0416(9) 0.0245(8) -0.0060(6) -0.0062(6) -0.0064(7)
C3B 0.0247(8) 0.0372(9) 0.0245(8) -0.0026(6) -0.0074(6) -0.0083(7)
C4B 0.0215(7) 0.0384(9) 0.0267(8) -0.0050(6) -0.0062(6) -0.0072(7)
C5B 0.0241(8) 0.0388(9) 0.0236(8) -0.0071(6) -0.0047(6) -0.0060(6)
C9B 0.0265(8) 0.0585(12) 0.0272(9) -0.0097(8) -0.0112(7) -0.0048(8)
N5 0.0303(7) 0.0460(9) 0.0247(7) -0.0059(6) -0.0082(5) -0.0065(6)
C13 0.0305(9) 0.0488(10) 0.0276(8) -0.0109(7) -0.0063(7) -0.0048(7)
C14 0.0262(8) 0.0498(10) 0.0308(9) -0.0086(7) -0.0064(7) -0.0052(7)
C15 0.0244(8) 0.0489(11) 0.0223(8) -0.0078(7) -0.0071(6) -0.0060(7)
C16 0.0257(8) 0.0489(10) 0.0281(8) -0.0100(7) -0.0058(6) -0.0071(7)
C17 0.0256(8) 0.0531(11) 0.0286(8) -0.0057(7) -0.0072(6) -0.0091(7)
C18 0.0366(10) 0.0469(11) 0.0357(10) -0.0031(8) -0.0093(8) -0.0093(8)

loop_
_atom_type_symbol
_atom_type_description
_atom_type_scat_dispersion_real
_atom_type_scat_dispersion_imag
_atom_type_scat_source
C C 0.0181 0.0091 'International Tables Vol C Tables 4.2.6.8 and 6.1.1.4'
H H 0 0 'International Tables Vol C Tables 4.2.6.8 and 6.1.1.4'
N N 0.0311 0.018 'International Tables Vol C Tables 4.2.6.8 and 6.1.1.4'
O O 0.0492 0.0322 'International Tables Vol C Tables 4.2.6.8 and 6.1.1.4'
B B 0.009 0.0039 'International Tables Vol C Tables 4.2.6.8 and 6.1.1.4'

loop_
_geom_angle_atom_site_label_1
_geom_angle_atom_site_label_2
_geom_angle_atom_site_label_3
_geom_angle
_geom_angle_site_symmetry_1
_geom_angle_site_symmetry_3
_geom_angle_publ_flag
N1A C1A C2A 178.7(2) . . ?
C3A C2A C9A 121.79(16) . . ?
C3A C2A C1A 122.70(16) . . ?
C9A C2A C1A 115.50(15) . . ?
C2A C3A C4A 121.41(15) . . ?
C2A C3A C10A 121.07(16) . . ?
C4A C3A C10A 117.52(15) . . ?
C5A C4A C3A 121.34(15) . . ?
C5A C4A H4A 119.3 . . ?
C3A C4A H4A 119.3 . . ?
C4A C5A C6A 121.25(16) . . ?
C4A C5A H5A 119.4 . . ?
C6A C5A H5A 119.4 . . ?
C7A C6A C11A 121.56(16) . . ?
C7A C6A C5A 121.02(16) . . ?
C11A C6A C5A 117.37(15) . . ?
C6A C7A C8A 121.52(16) . . ?
C6A C7A C12A 122.33(16) . . ?
C8A C7A C12A 116.09(16) . . ?
N2A C8A C7A 179.1(2) . . ?
N3A C9A C2A 178.84(18) . . ?
C11A C10A C3A 120.98(16) . . ?
C11A C10A H10A 119.5 . . ?
C3A C10A H10A 119.5 . . ?
C10A C11A C6A 121.50(16) . . ?
C10A C11A H11A 119.2 . . ?
C6A C11A H11A 119.2 . . ?
N4A C12A C7A 178.25(19) . . ?
N1B C1B C2B 176.69(19) . . ?
C3B C2B C9B 121.39(15) . . ?
C3B C2B C1B 123.68(16) . . ?
C9B C2B C1B 114.67(15) . . ?
C2B C3B C4B 121.28(15) . . ?
C2B C3B C5B 121.05(16) . 2_676 ?
C4B C3B C5B 117.65(15) . 2_676 ?
C5B C4B C3B 121.08(16) . . ?
C5B C4B H4B 119.5 . . ?
C3B C4B H4B 119.5 . . ?
C4B C5B C3B 121.27(16) . 2_676 ?
C4B C5B H5B 119.4 . . ?
C3B C5B H5B 119.4 2_676 . ?
N3B C9B C2B 178.4(2) . . ?
C13 N5 C17 120.27(17) . . ?
C13 N5 C18 119.96(16) . . ?
C17 N5 C18 119.76(16) . . ?
N5 C13 C14 120.76(17) . . ?
N5 C13 H13 119.6 . . ?
C14 C13 H13 119.6 . . ?
C13 C14 C15 120.45(17) . . ?
C13 C14 H14 119.8 . . ?
C15 C14 H14 119.8 . . ?
C14 C15 C16 117.26(18) . . ?
C14 C15 C15 120.74(19) . 2_587 ?
C16 C15 C15 122.0(2) . 2_587 ?
C17 C16 C15 120.36(18) . . ?
C17 C16 H16 119.8 . . ?
C15 C16 H16 119.8 . . ?
N5 C17 C16 120.87(16) . . ?
N5 C17 H17 119.6 . . ?
C16 C17 H17 119.6 . . ?
N5 C18 H18A 109.5 . . ?
N5 C18 H18B 109.5 . . ?
H18A C18 H18B 109.5 . . ?
N5 C18 H18C 109.5 . . ?
H18A C18 H18C 109.5 . . ?
H18B C18 H18C 109.5 . . ?
H18D C18 H18E 109.5 . . ?
H18D C18 H18F 109.5 . . ?
H18E C18 H18F 109.5 . . ?

loop_
_geom_bond_atom_site_label_1
_geom_bond_atom_site_label_2
_geom_bond_site_symmetry_2
_geom_bond_distance
_geom_bond_publ_flag
N1A C1A . 1.152(3) ?
N2A C8A . 1.154(3) ?
N3A C9A . 1.150(2) ?
N4A C12A . 1.153(3) ?
C1A C2A . 1.429(2) ?
C2A C3A . 1.394(2) ?
C2A C9A . 1.429(2) ?
C3A C4A . 1.437(2) ?
C3A C10A . 1.442(2) ?
C4A C5A . 1.355(2) ?
C4A H4A . 0.93 ?
C5A C6A . 1.439(2) ?
C5A H5A . 0.93 ?
C6A C7A . 1.397(3) ?
C6A C11A . 1.438(2) ?
C7A C8A . 1.424(3) ?
C7A C12A . 1.430(2) ?
C10A C11A . 1.355(3) ?
C10A H10A . 0.93 ?
C11A H11A . 0.93 ?
N1B C1B . 1.152(2) ?
N3B C9B . 1.145(3) ?
C1B C2B . 1.422(2) ?
C2B C3B . 1.412(2) ?
C2B C9B . 1.416(3) ?
C3B C4B . 1.424(2) ?
C3B C5B 2_676 1.431(2) ?
C4B C5B . 1.364(2) ?
C4B H4B . 0.93 ?
C5B H5B . 0.93 ?
N5 C13 . 1.346(2) ?
N5 C17 . 1.351(3) ?
N5 C18 . 1.474(3) ?
C13 C14 . 1.373(3) ?
C13 H13 . 0.93 ?
C14 C15 . 1.395(3) ?
C14 H14 . 0.93 ?
C15 C16 . 1.397(2) ?
C15 C15 2_587 1.488(4) ?
C16 C17 . 1.368(3) ?
C16 H16 . 0.93 ?
C17 H17 . 0.93 ?
C18 H18A . 0.96 ?
C18 H18B . 0.96 ?
C18 H18C . 0.96 ?
C18 H18D . 0.96 ?
C18 H18E . 0.96 ?
C18 H18F . 0.96 ?

loop_
_geom_torsion_atom_site_label_1
_geom_torsion_atom_site_label_2
_geom_torsion_atom_site_label_3
_geom_torsion_atom_site_label_4
_geom_torsion
_geom_torsion_site_symmetry_1
_geom_torsion_site_symmetry_2
_geom_torsion_site_symmetry_3
_geom_torsion_site_symmetry_4
_geom_torsion_publ_flag
C9A C2A C3A C4A 177.65(15) . . . . ?
C1A C2A C3A C4A -1.0(3) . . . . ?
C9A C2A C3A C10A -2.6(3) . . . . ?
C1A C2A C3A C10A 178.84(16) . . . . ?
C2A C3A C4A C5A -178.94(16) . . . . ?
C10A C3A C4A C5A 1.3(2) . . . . ?
C3A C4A C5A C6A -0.1(3) . . . . ?
C4A C5A C6A C7A 176.03(16) . . . . ?
C4A C5A C6A C11A -1.5(3) . . . . ?
C11A C6A C7A C8A 174.13(16) . . . . ?
C5A C6A C7A C8A -3.3(3) . . . . ?
C11A C6A C7A C12A -3.1(3) . . . . ?
C5A C6A C7A C12A 179.48(16) . . . . ?
C2A C3A C10A C11A 179.49(16) . . . . ?
C4A C3A C10A C11A -0.7(3) . . . . ?
C3A C10A C11A C6A -1.0(3) . . . . ?
C7A C6A C11A C10A -175.46(16) . . . . ?
C5A C6A C11A C10A 2.1(3) . . . . ?
C9B C2B C3B C4B -175.78(16) . . . . ?
C1B C2B C3B C4B -1.9(3) . . . . ?
C9B C2B C3B C5B 5.8(3) . . . 2_676 ?
C1B C2B C3B C5B 179.69(16) . . . 2_676 ?
C2B C3B C4B C5B -179.43(16) . . . . ?
C5B C3B C4B C5B -0.9(3) 2_676 . . . ?
C3B C4B C5B C3B 1.0(3) . . . 2_676 ?
C17 N5 C13 C14 -0.4(3) . . . . ?
C18 N5 C13 C14 -179.21(15) . . . . ?
N5 C13 C14 C15 -1.2(3) . . . . ?
C13 C14 C15 C16 1.8(3) . . . . ?
C13 C14 C15 C15 -178.54(18) . . . 2_587 ?
C14 C15 C16 C17 -0.9(3) . . . . ?
C15 C15 C16 C17 179.49(17) 2_587 . . . ?
C13 N5 C17 C16 1.4(3) . . . . ?
C18 N5 C17 C16 -179.82(15) . . . . ?
C15 C16 C17 N5 -0.7(3) . . . . ?
